data_7105232
loop_
_publ_author_name
'Huh, Jung Oh'
'Kim, Hyungjun'
'Lee, Kang Mun'
'Lee, Yoon Sup'
'Do, Youngkyu'
'Lee, Min Hyung'

_publ_section_title
;
 o-Carborane-assisted Lewis acidity enhancement of triarylboranes.
;
_journal_issue 7
_journal_name_full 'Chemical communications (Cambridge, England)'
_journal_page_first 1138
_journal_page_last 1140
_journal_paper_doi 10.1039/b918263b
_journal_volume 46
_journal_year 2010
_chemical_formula_moiety C32H41B11
_chemical_formula_sum 'C32 H41 B11'
_chemical_formula_weight 544.56
_chemical_name_systematic
;
?
;
_space_group_IT_number 14
_symmetry_cell_setting monoclinic
_symmetry_space_group_name_Hall '-P 2ybc'
_symmetry_space_group_name_H-M 'P 1 21/c 1'
_atom_sites_solution_hydrogens geom
_atom_sites_solution_primary direct
_atom_sites_solution_secondary difmap
_audit_creation_method SHELXL-97
_cell_angle_alpha 90.00
_cell_angle_beta 101.822(4)
_cell_angle_gamma 90.00
_cell_formula_units_Z 4
_cell_length_a 11.3388(7)
_cell_length_b 21.7577(12)
_cell_length_c 13.6469(8)
_cell_measurement_reflns_used 5207
_cell_measurement_temperature 296(2)
_cell_measurement_theta_max 24.11
_cell_measurement_theta_min 1.79
_cell_volume 3295.4(3)
_computing_cell_refinement 'Bruker APEX II'
_computing_data_collection 'Bruker APEX II'
_computing_data_reduction 'Bruker APEX II'
_computing_molecular_graphics ORTEP3
_computing_publication_material 'Bruker SHELXTL'
_computing_structure_refinement 'SHELXL-97 (Sheldrick, 1997)'
_computing_structure_solution 'SHELXS-97 (Sheldrick, 1990)'
_diffrn_ambient_temperature 296(2)
_diffrn_measured_fraction_theta_full 0.994
_diffrn_measured_fraction_theta_max 0.994
_diffrn_measurement_device_type 'CCD area detector'
_diffrn_measurement_method 'phi and omega scans'
_diffrn_radiation_monochromator graphite
_diffrn_radiation_source 'fine-focus sealed tube'
_diffrn_radiation_type MoK\a
_diffrn_radiation_wavelength 0.71073
_diffrn_reflns_av_R_equivalents 0.0395
_diffrn_reflns_av_sigmaI/netI 0.0373
_diffrn_reflns_limit_h_max 12
_diffrn_reflns_limit_h_min -13
_diffrn_reflns_limit_k_max 24
_diffrn_reflns_limit_k_min -24
_diffrn_reflns_limit_l_max 15
_diffrn_reflns_limit_l_min -15
_diffrn_reflns_number 24356
_diffrn_reflns_theta_full 24.11
_diffrn_reflns_theta_max 24.11
_diffrn_reflns_theta_min 1.79
_exptl_absorpt_coefficient_mu 0.057
_exptl_absorpt_correction_type empirical
_exptl_absorpt_process_details SADABS
_exptl_crystal_colour colorless
_exptl_crystal_density_diffrn 1.098
_exptl_crystal_density_method 'not measured'
_exptl_crystal_description cubic
_exptl_crystal_F_000 1152
_exptl_crystal_size_max 0.3
_exptl_crystal_size_mid 0.2
_exptl_crystal_size_min 0.2
_refine_diff_density_max 0.152
_refine_diff_density_min -0.186
_refine_diff_density_rms 0.030
_refine_ls_extinction_method none
_refine_ls_goodness_of_fit_ref 1.005
_refine_ls_hydrogen_treatment mixed
_refine_ls_matrix_type full
_refine_ls_number_parameters 434
_refine_ls_number_reflns 5207
_refine_ls_number_restraints 0
_refine_ls_restrained_S_all 1.005
_refine_ls_R_factor_all 0.0861
_refine_ls_R_factor_gt 0.0519
_refine_ls_shift/su_max 0.020
_refine_ls_shift/su_mean 0.001
_refine_ls_structure_factor_coef Fsqd
_refine_ls_weighting_details 'calc w=1/[\s^2^(Fo^2^)+(0.0807P)^2^+0.6421P] where P=(Fo^2^+2Fc^2^)/3'
_refine_ls_weighting_scheme calc
_refine_ls_wR_factor_gt 0.1335
_refine_ls_wR_factor_ref 0.1540
_reflns_number_gt 3518
_reflns_number_total 5207
_reflns_threshold_expression >2sigma(I)
_cod_data_source_file b918263b.txt
_cod_data_source_block 1
_cod_depositor_comments
;
The following automatic conversions were performed:
'_symmetry_cell_setting' value 'Monoclinic' changed to 'monoclinic'
according to '/home/saulius/struct/CIF-dictionaries/cif_core.dic'
dictionary named 'cif_core.dic' version 2.4.1 from 2010-06-29.

Automatic conversion script
Id: cif_fix_enum 1527 2010-12-29 10:47:43Z saulius 
;
_cod_original_sg_symbol_H-M P2(1)/c
_cod_database_code 7105232

loop_
_symmetry_equiv_pos_as_xyz
'x, y, z'
'-x, y+1/2, -z+1/2'
'-x, -y, -z'
'x, -y-1/2, z-1/2'

loop_
_atom_site_label
_atom_site_type_symbol
_atom_site_fract_x
_atom_site_fract_y
_atom_site_fract_z
_atom_site_U_iso_or_equiv
_atom_site_adp_type
_atom_site_occupancy
_atom_site_symmetry_multiplicity
_atom_site_calc_flag
_atom_site_refinement_flags
_atom_site_disorder_assembly
_atom_site_disorder_group
C18 C 0.72606(18) 0.13692(8) 0.76214(15) 0.0448(5) Uani 1 1 d . . .
C1 C 0.63819(18) 0.08447(9) 0.75644(15) 0.0483(5) Uani 1 1 d . . .
C15 C 0.87950(18) 0.24050(9) 0.77031(15) 0.0501(5) Uani 1 1 d . . .
C19 C 0.7308(2) 0.17066(9) 0.67669(15) 0.0517(5) Uani 1 1 d . . .
H19 H 0.6816 0.1597 0.6160 0.062 Uiso 1 1 calc R . .
C14 C 0.8668(2) 0.35833(9) 0.91458(17) 0.0566(6) Uani 1 1 d . . .
C20 C 0.8077(2) 0.22032(9) 0.68046(16) 0.0556(6) Uani 1 1 d . . .
H20 H 0.8117 0.2409 0.6215 0.067 Uiso 1 1 calc R . .
C21 C 0.5080(2) 0.15341(12) 0.86885(17) 0.0617(6) Uani 1 1 d . . .
C10 C 1.0808(2) 0.36642(9) 0.92146(16) 0.0550(6) Uani 1 1 d . . .
C17 C 0.80230(19) 0.15393(9) 0.85104(16) 0.0538(6) Uani 1 1 d . . .
H17 H 0.8043 0.1307 0.9085 0.065 Uiso 1 1 calc R . .
C9 C 0.96767(19) 0.34269(9) 0.87282(15) 0.0497(5) Uani 1 1 d . . .
C16 C 0.8753(2) 0.20519(10) 0.85492(16) 0.0566(6) Uani 1 1 d . . .
H16 H 0.9232 0.2165 0.9160 0.068 Uiso 1 1 calc R . .
C3 C 1.00838(19) 0.32243(9) 0.68331(16) 0.0519(5) Uani 1 1 d . . .
C2 C 0.51681(18) 0.09471(9) 0.81266(15) 0.0493(5) Uani 1 1 d . . .
C11 C 1.0909(2) 0.40209(10) 1.00705(17) 0.0663(6) Uani 1 1 d . . .
H11 H 1.1669 0.4158 1.0387 0.080 Uiso 1 1 calc R . .
C4 C 1.0935(2) 0.28550(10) 0.64812(17) 0.0598(6) Uani 1 1 d . . .
C13 C 0.8822(3) 0.39659(11) 0.99820(19) 0.0675(7) Uani 1 1 d . . .
H13 H 0.8143 0.4082 1.0221 0.081 Uiso 1 1 calc R . .
C12 C 0.9931(3) 0.41816(11) 1.04732(18) 0.0673(7) Uani 1 1 d . . .
C8 C 0.9779(2) 0.37946(10) 0.63529(16) 0.0580(6) Uani 1 1 d . . .
B1 B 0.9535(2) 0.30190(11) 0.77548(19) 0.0511(6) Uani 1 1 d . . .
C32 C 0.7404(2) 0.33695(11) 0.8713(2) 0.0779(8) Uani 1 1 d . . .
H32A H 0.7289 0.2964 0.8956 0.117 Uiso 1 1 calc R . .
H32B H 0.7280 0.3361 0.7996 0.117 Uiso 1 1 calc R . .
H32C H 0.6837 0.3647 0.8913 0.117 Uiso 1 1 calc R . .
C5 C 1.1476(2) 0.30703(13) 0.57172(19) 0.0728(7) Uani 1 1 d . . .
H5 H 1.2050 0.2825 0.5507 0.087 Uiso 1 1 calc R . .
C7 C 1.0339(2) 0.39790(11) 0.55880(17) 0.0716(7) Uani 1 1 d . . .
H7 H 1.0126 0.4356 0.5281 0.086 Uiso 1 1 calc R . .
B3 B 0.4959(2) 0.09687(12) 0.68378(18) 0.0532(7) Uani 1 1 d . . .
C6 C 1.1196(2) 0.36299(14) 0.52622(18) 0.0758(8) Uani 1 1 d . . .
B8 B 0.3919(3) 0.05928(13) 0.7444(2) 0.0596(7) Uani 1 1 d . . .
C27 C 1.1312(3) 0.22341(11) 0.6941(2) 0.0834(8) Uani 1 1 d . . .
H27A H 1.0650 0.1952 0.6777 0.125 Uiso 1 1 calc R . .
H27B H 1.1543 0.2275 0.7655 0.125 Uiso 1 1 calc R . .
H27C H 1.1982 0.2082 0.6682 0.125 Uiso 1 1 calc R . .
C30 C 1.1952(2) 0.35199(13) 0.8851(2) 0.0850(8) Uani 1 1 d . . .
H30A H 1.2632 0.3683 0.9315 0.127 Uiso 1 1 calc R . .
H30B H 1.1912 0.3703 0.8205 0.127 Uiso 1 1 calc R . .
H30C H 1.2037 0.3083 0.8802 0.127 Uiso 1 1 calc R . .
C22 C 0.4707(2) 0.20781(12) 0.8196(2) 0.0811(8) Uani 1 1 d . . .
H22 H 0.4539 0.2088 0.7499 0.097 Uiso 1 1 calc R . .
B2 B 0.5945(3) 0.04134(13) 0.6508(2) 0.0665(8) Uani 1 1 d . . .
B7 B 0.4392(3) 0.02417(14) 0.6415(2) 0.0717(9) Uani 1 1 d . . .
C31 C 1.0069(3) 0.45672(13) 1.14059(19) 0.0977(10) Uani 1 1 d . . .
H31A H 1.0147 0.4304 1.1980 0.147 Uiso 1 1 calc R . .
H31B H 0.9372 0.4824 1.1365 0.147 Uiso 1 1 calc R . .
H31C H 1.0774 0.4820 1.1468 0.147 Uiso 1 1 calc R . .
C26 C 0.5325(3) 0.15309(17) 0.9724(2) 0.1016(10) Uani 1 1 d . . .
H26 H 0.5571 0.1171 1.0073 0.122 Uiso 1 1 calc R . .
B4 B 0.6299(3) 0.04370(13) 0.8638(2) 0.0662(8) Uani 1 1 d . . .
B11 B 0.4269(3) -0.01980(14) 0.7485(3) 0.0787(9) Uani 1 1 d . . .
C25 C 0.5199(4) 0.2072(3) 1.0241(4) 0.153(2) Uani 1 1 d . . .
H25 H 0.5375 0.2073 1.0937 0.184 Uiso 1 1 calc R . .
C29 C 0.8820(3) 0.41998(11) 0.6632(2) 0.0819(8) Uani 1 1 d . . .
H29A H 0.8746 0.4569 0.6239 0.123 Uiso 1 1 calc R . .
H29B H 0.9040 0.4303 0.7330 0.123 Uiso 1 1 calc R . .
H29C H 0.8065 0.3985 0.6505 0.123 Uiso 1 1 calc R . .
C24 C 0.4825(4) 0.2597(3) 0.9742(6) 0.170(3) Uani 1 1 d . . .
H24 H 0.4732 0.2953 1.0096 0.205 Uiso 1 1 calc R . .
B9 B 0.4745(3) 0.02643(14) 0.8553(2) 0.0705(8) Uani 1 1 d . . .
B6 B 0.5509(3) -0.03066(14) 0.6902(3) 0.0897(11) Uani 1 1 d . . .
B10 B 0.5730(3) -0.02903(15) 0.8223(3) 0.0911(11) Uani 1 1 d . . .
C23 C 0.4584(3) 0.26055(16) 0.8726(4) 0.1226(14) Uani 1 1 d . . .
H23 H 0.4334 0.2968 0.8386 0.147 Uiso 1 1 calc R . .
B5 B 0.6767(3) 0.00834(12) 0.7618(3) 0.0766(9) Uani 1 1 d . . .
C28 C 1.1791(3) 0.38520(17) 0.4425(2) 0.1171(12) Uani 1 1 d . . .
H28A H 1.2170 0.4242 0.4605 0.176 Uiso 1 1 calc R . .
H28B H 1.1193 0.3895 0.3820 0.176 Uiso 1 1 calc R . .
H28C H 1.2387 0.3559 0.4322 0.176 Uiso 1 1 calc R . .
H34 H 0.4778(18) 0.1417(9) 0.6468(15) 0.061(6) Uiso 1 1 d . . .
H39 H 0.306(2) 0.0810(9) 0.7456(15) 0.066(6) Uiso 1 1 d . . .
H33 H 0.638(2) 0.0537(10) 0.5917(17) 0.080(7) Uiso 1 1 d . . .
H40 H 0.438(2) 0.0284(10) 0.9234(18) 0.088(7) Uiso 1 1 d . . .
H36 H 0.771(3) 0.0000(11) 0.7695(18) 0.093(8) Uiso 1 1 d . . .
H42 H 0.356(2) -0.0544(11) 0.7469(17) 0.089(7) Uiso 1 1 d . . .
H35 H 0.691(2) 0.0567(9) 0.9349(17) 0.070(7) Uiso 1 1 d . . .
H38 H 0.377(2) 0.0203(11) 0.5697(19) 0.091(8) Uiso 1 1 d . . .
H41 H 0.600(3) -0.0672(13) 0.867(2) 0.105(9) Uiso 1 1 d . . .
H37 H 0.558(2) -0.0729(13) 0.6506(19) 0.104(9) Uiso 1 1 d . . .

loop_
_atom_site_aniso_label
_atom_site_aniso_U_11
_atom_site_aniso_U_22
_atom_site_aniso_U_33
_atom_site_aniso_U_23
_atom_site_aniso_U_13
_atom_site_aniso_U_12
C18 0.0438(12) 0.0440(11) 0.0486(12) -0.0014(9) 0.0139(10) -0.0016(9)
C1 0.0486(13) 0.0479(11) 0.0529(12) -0.0009(10) 0.0209(11) -0.0030(9)
C15 0.0469(13) 0.0521(12) 0.0515(13) -0.0002(10) 0.0109(11) -0.0047(10)
C19 0.0563(14) 0.0575(12) 0.0424(12) -0.0050(10) 0.0127(10) -0.0128(11)
C14 0.0556(15) 0.0536(12) 0.0656(15) 0.0091(11) 0.0238(12) 0.0004(11)
C20 0.0632(15) 0.0579(13) 0.0486(13) 0.0038(10) 0.0184(12) -0.0111(11)
C21 0.0469(14) 0.0783(17) 0.0644(15) -0.0261(13) 0.0217(12) -0.0116(12)
C10 0.0536(15) 0.0552(12) 0.0578(13) -0.0032(11) 0.0154(11) -0.0063(11)
C17 0.0539(14) 0.0540(12) 0.0513(13) 0.0103(10) 0.0059(11) -0.0045(11)
C9 0.0519(14) 0.0476(11) 0.0523(12) 0.0036(10) 0.0165(11) -0.0038(10)
C16 0.0521(14) 0.0602(13) 0.0532(13) 0.0021(11) 0.0005(11) -0.0084(11)
C3 0.0493(13) 0.0514(12) 0.0563(13) -0.0102(10) 0.0139(11) -0.0131(10)
C2 0.0473(13) 0.0590(13) 0.0447(12) -0.0038(10) 0.0170(10) -0.0062(10)
C11 0.0724(17) 0.0648(14) 0.0603(15) -0.0062(12) 0.0103(13) -0.0092(12)
C4 0.0554(15) 0.0605(14) 0.0649(15) -0.0143(11) 0.0156(12) -0.0103(11)
C13 0.0786(19) 0.0631(14) 0.0720(16) 0.0070(13) 0.0412(15) 0.0111(13)
C12 0.089(2) 0.0598(14) 0.0578(15) -0.0004(12) 0.0255(15) 0.0042(14)
C8 0.0666(16) 0.0536(13) 0.0536(13) -0.0061(11) 0.0118(12) -0.0132(11)
B1 0.0379(14) 0.0516(13) 0.0629(16) 0.0036(12) 0.0078(12) 0.0024(11)
C32 0.0546(16) 0.0761(16) 0.109(2) 0.0036(15) 0.0312(15) 0.0030(13)
C5 0.0588(16) 0.0950(19) 0.0697(17) -0.0220(15) 0.0253(13) -0.0136(14)
C7 0.0863(19) 0.0695(15) 0.0578(15) 0.0014(12) 0.0117(14) -0.0238(14)
B3 0.0537(17) 0.0618(16) 0.0446(14) -0.0054(12) 0.0113(12) -0.0095(12)
C6 0.0762(19) 0.096(2) 0.0584(15) -0.0097(15) 0.0223(14) -0.0326(16)
B8 0.0508(17) 0.0726(17) 0.0588(16) -0.0152(13) 0.0195(14) -0.0128(14)
C27 0.0772(19) 0.0722(17) 0.105(2) -0.0112(15) 0.0293(16) 0.0099(14)
C30 0.0531(16) 0.111(2) 0.094(2) -0.0298(17) 0.0209(14) -0.0145(14)
C22 0.0655(17) 0.0700(17) 0.113(2) -0.0298(16) 0.0308(16) 0.0016(14)
B2 0.0714(19) 0.0649(16) 0.0737(19) -0.0248(15) 0.0394(16) -0.0214(14)
B7 0.069(2) 0.083(2) 0.0691(19) -0.0296(16) 0.0294(17) -0.0275(16)
C31 0.138(3) 0.0889(19) 0.0706(18) -0.0167(15) 0.0303(18) 0.0081(18)
C26 0.091(2) 0.151(3) 0.0673(18) -0.0465(19) 0.0275(16) -0.0200(19)
B4 0.0587(18) 0.0671(17) 0.0731(19) 0.0220(15) 0.0146(16) -0.0056(14)
B11 0.078(2) 0.0641(18) 0.105(2) -0.0150(17) 0.0433(19) -0.0257(16)
C25 0.110(3) 0.243(6) 0.114(3) -0.120(4) 0.043(3) -0.035(4)
C29 0.105(2) 0.0661(15) 0.0770(17) 0.0057(13) 0.0231(16) 0.0148(15)
C24 0.082(3) 0.196(5) 0.242(7) -0.164(6) 0.054(4) -0.030(3)
B9 0.072(2) 0.0755(19) 0.0709(19) 0.0089(15) 0.0296(16) -0.0167(15)
B6 0.086(2) 0.0589(17) 0.141(3) -0.034(2) 0.062(2) -0.0208(16)
B10 0.084(2) 0.0592(18) 0.138(3) 0.029(2) 0.039(2) -0.0030(17)
C23 0.074(2) 0.093(2) 0.209(4) -0.071(3) 0.049(3) -0.0018(17)
B5 0.064(2) 0.0476(15) 0.127(3) 0.0001(16) 0.0394(19) 0.0000(14)
C28 0.121(3) 0.164(3) 0.078(2) 0.001(2) 0.0488(19) -0.044(2)

loop_
_atom_type_symbol
_atom_type_description
_atom_type_scat_dispersion_real
_atom_type_scat_dispersion_imag
_atom_type_scat_source
C C 0.0033 0.0016 'International Tables Vol C Tables 4.2.6.8 and 6.1.1.4'
H H 0.0000 0.0000 'International Tables Vol C Tables 4.2.6.8 and 6.1.1.4'
B B 0.0013 0.0007 'International Tables Vol C Tables 4.2.6.8 and 6.1.1.4'

loop_
_geom_angle_atom_site_label_1
_geom_angle_atom_site_label_2
_geom_angle_atom_site_label_3
_geom_angle
_geom_angle_site_symmetry_1
_geom_angle_site_symmetry_3
_geom_angle_publ_flag
C17 C18 C19 117.96(18) . . ?
C17 C18 C1 122.27(18) . . ?
C19 C18 C1 119.76(18) . . ?
C18 C1 B2 122.31(16) . . ?
C18 C1 B5 124.84(18) . . ?
B2 C1 B5 62.03(18) . . ?
C18 C1 C2 117.35(15) . . ?
B2 C1 C2 109.12(16) . . ?
B5 C1 C2 109.04(16) . . ?
C18 C1 B4 119.65(18) . . ?
B2 C1 B4 112.11(18) . . ?
B5 C1 B4 61.66(17) . . ?
C2 C1 B4 60.15(13) . . ?
C18 C1 B3 116.10(17) . . ?
B2 C1 B3 61.80(15) . . ?
B5 C1 B3 112.00(19) . . ?
C2 C1 B3 59.95(12) . . ?
B4 C1 B3 110.97(17) . . ?
C16 C15 C20 116.16(18) . . ?
C16 C15 B1 122.63(19) . . ?
C20 C15 B1 121.09(19) . . ?
C20 C19 C18 121.0(2) . . ?
C13 C14 C9 119.7(2) . . ?
C13 C14 C32 117.0(2) . . ?
C9 C14 C32 123.3(2) . . ?
C19 C20 C15 121.87(19) . . ?
C26 C21 C22 118.6(3) . . ?
C26 C21 C2 119.8(3) . . ?
C22 C21 C2 121.6(2) . . ?
C11 C10 C9 120.6(2) . . ?
C11 C10 C30 117.6(2) . . ?
C9 C10 C30 121.71(19) . . ?
C16 C17 C18 120.59(19) . . ?
C10 C9 C14 116.84(19) . . ?
C10 C9 B1 121.75(18) . . ?
C14 C9 B1 121.4(2) . . ?
C17 C16 C15 122.3(2) . . ?
C8 C3 C4 117.45(19) . . ?
C8 C3 B1 121.29(19) . . ?
C4 C3 B1 121.22(19) . . ?
C21 C2 B9 120.97(18) . . ?
C21 C2 B8 121.74(18) . . ?
B9 C2 B8 62.13(16) . . ?
C21 C2 C1 118.68(16) . . ?
B9 C2 C1 110.30(16) . . ?
B8 C2 C1 110.33(15) . . ?
C21 C2 B3 119.13(19) . . ?
B9 C2 B3 112.53(18) . . ?
B8 C2 B3 62.10(14) . . ?
C1 C2 B3 60.36(13) . . ?
C21 C2 B4 117.41(19) . . ?
B9 C2 B4 62.57(15) . . ?
B8 C2 B4 113.12(18) . . ?
C1 C2 B4 60.20(13) . . ?
B3 C2 B4 111.35(17) . . ?
C12 C11 C10 122.9(2) . . ?
C5 C4 C3 119.9(2) . . ?
C5 C4 C27 118.6(2) . . ?
C3 C4 C27 121.4(2) . . ?
C12 C13 C14 123.3(2) . . ?
C11 C12 C13 116.6(2) . . ?
C11 C12 C31 121.7(3) . . ?
C13 C12 C31 121.7(2) . . ?
C7 C8 C3 119.8(2) . . ?
C7 C8 C29 119.1(2) . . ?
C3 C8 C29 121.1(2) . . ?
C15 B1 C3 119.94(19) . . ?
C15 B1 C9 118.50(18) . . ?
C3 B1 C9 121.54(18) . . ?
C6 C5 C4 122.6(2) . . ?
C6 C7 C8 123.0(2) . . ?
C2 B3 C1 59.69(12) . . ?
C2 B3 B7 105.91(19) . . ?
C1 B3 B7 106.4(2) . . ?
C2 B3 B2 106.2(2) . . ?
C1 B3 B2 58.35(15) . . ?
B7 B3 B2 60.62(16) . . ?
C2 B3 B8 58.52(14) . . ?
C1 B3 B8 106.94(18) . . ?
B7 B3 B8 60.35(14) . . ?
B2 B3 B8 108.66(19) . . ?
C5 C6 C7 117.2(2) . . ?
C5 C6 C28 121.6(3) . . ?
C7 C6 C28 121.2(3) . . ?
C2 B8 B9 58.64(15) . . ?
C2 B8 B11 105.5(2) . . ?
B9 B8 B11 60.02(19) . . ?
C2 B8 B3 59.38(13) . . ?
B9 B8 B3 107.53(19) . . ?
B11 B8 B3 107.32(19) . . ?
C2 B8 B7 105.88(18) . . ?
B9 B8 B7 108.2(2) . . ?
B11 B8 B7 60.18(17) . . ?
B3 B8 B7 59.45(15) . . ?
C23 C22 C21 120.7(3) . . ?
C1 B2 B6 106.4(2) . . ?
C1 B2 B5 59.10(15) . . ?
B6 B2 B5 60.4(2) . . ?
C1 B2 B3 59.86(14) . . ?
B6 B2 B3 107.36(19) . . ?
B5 B2 B3 108.09(19) . . ?
C1 B2 B7 106.69(18) . . ?
B6 B2 B7 59.91(18) . . ?
B5 B2 B7 108.5(2) . . ?
B3 B2 B7 59.49(15) . . ?
B3 B7 B6 107.3(2) . . ?
B3 B7 B11 107.5(2) . . ?
B6 B7 B11 59.85(19) . . ?
B3 B7 B8 60.20(14) . . ?
B6 B7 B8 107.6(2) . . ?
B11 B7 B8 59.59(16) . . ?
B3 B7 B2 59.89(15) . . ?
B6 B7 B2 59.50(18) . . ?
B11 B7 B2 107.3(2) . . ?
B8 B7 B2 108.0(2) . . ?
C21 C26 C25 119.5(4) . . ?
C2 B4 C1 59.66(13) . . ?
C2 B4 B10 104.8(2) . . ?
C1 B4 B10 105.6(2) . . ?
C2 B4 B5 106.2(2) . . ?
C1 B4 B5 58.58(15) . . ?
B10 B4 B5 60.22(18) . . ?
C2 B4 B9 57.89(15) . . ?
C1 B4 B9 106.1(2) . . ?
B10 B4 B9 59.80(18) . . ?
B5 B4 B9 108.1(2) . . ?
B9 B11 B8 59.88(16) . . ?
B9 B11 B10 60.0(2) . . ?
B8 B11 B10 107.9(2) . . ?
B9 B11 B6 108.1(2) . . ?
B8 B11 B6 108.1(2) . . ?
B10 B11 B6 60.1(2) . . ?
B9 B11 B7 108.10(19) . . ?
B8 B11 B7 60.23(16) . . ?
B10 B11 B7 107.9(2) . . ?
B6 B11 B7 59.87(19) . . ?
C24 C25 C26 120.8(5) . . ?
C25 C24 C23 120.2(4) . . ?
C2 B9 B8 59.23(15) . . ?
C2 B9 B11 106.0(2) . . ?
B8 B9 B11 60.10(18) . . ?
C2 B9 B10 105.79(19) . . ?
B8 B9 B10 108.1(2) . . ?
B11 B9 B10 60.1(2) . . ?
C2 B9 B4 59.55(14) . . ?
B8 B9 B4 108.35(19) . . ?
B11 B9 B4 107.7(2) . . ?
B10 B9 B4 59.43(18) . . ?
B2 B6 B11 108.5(2) . . ?
B2 B6 B7 60.59(18) . . ?
B11 B6 B7 60.28(18) . . ?
B2 B6 B10 107.7(2) . . ?
B11 B6 B10 59.9(2) . . ?
B7 B6 B10 108.1(2) . . ?
B2 B6 B5 59.81(17) . . ?
B11 B6 B5 108.2(2) . . ?
B7 B6 B5 108.5(2) . . ?
B10 B6 B5 59.9(2) . . ?
B4 B10 B9 60.77(17) . . ?
B4 B10 B11 108.7(2) . . ?
B9 B10 B11 59.92(19) . . ?
B4 B10 B5 60.06(17) . . ?
B9 B10 B5 108.7(2) . . ?
B11 B10 B5 108.5(3) . . ?
B4 B10 B6 108.2(2) . . ?
B9 B10 B6 108.0(3) . . ?
B11 B10 B6 60.0(2) . . ?
B5 B10 B6 60.1(2) . . ?
C24 C23 C22 120.3(4) . . ?
C1 B5 B2 58.87(15) . . ?
C1 B5 B4 59.75(14) . . ?
B2 B5 B4 108.0(2) . . ?
C1 B5 B10 106.1(2) . . ?
B2 B5 B10 107.7(2) . . ?
B4 B5 B10 59.72(18) . . ?
C1 B5 B6 105.7(2) . . ?
B2 B5 B6 59.8(2) . . ?
B4 B5 B6 107.8(2) . . ?
B10 B5 B6 60.0(2) . . ?

loop_
_geom_bond_atom_site_label_1
_geom_bond_atom_site_label_2
_geom_bond_distance
_geom_bond_site_symmetry_2
_geom_bond_publ_flag
C18 C17 1.388(3) . ?
C18 C19 1.388(3) . ?
C18 C1 1.507(3) . ?
C1 B2 1.706(3) . ?
C1 B5 1.710(3) . ?
C1 C2 1.722(3) . ?
C1 B4 1.731(3) . ?
C1 B3 1.734(3) . ?
C15 C16 1.396(3) . ?
C15 C20 1.396(3) . ?
C15 B1 1.571(3) . ?
C19 C20 1.383(3) . ?
C14 C13 1.394(3) . ?
C14 C9 1.420(3) . ?
C14 C32 1.508(3) . ?
C21 C26 1.383(4) . ?
C21 C22 1.384(4) . ?
C21 C2 1.503(3) . ?
C10 C11 1.387(3) . ?
C10 C9 1.416(3) . ?
C10 C30 1.514(3) . ?
C17 C16 1.384(3) . ?
C9 B1 1.578(3) . ?
C3 C8 1.413(3) . ?
C3 C4 1.413(3) . ?
C3 B1 1.578(3) . ?
C2 B9 1.700(3) . ?
C2 B8 1.711(3) . ?
C2 B3 1.727(3) . ?
C2 B4 1.731(4) . ?
C11 C12 1.380(3) . ?
C4 C5 1.395(3) . ?
C4 C27 1.514(3) . ?
C13 C12 1.381(3) . ?
C12 C31 1.506(3) . ?
C8 C7 1.388(3) . ?
C8 C29 1.508(3) . ?
C5 C6 1.374(4) . ?
C7 C6 1.376(4) . ?
B3 B7 1.760(4) . ?
B3 B2 1.767(4) . ?
B3 B8 1.773(3) . ?
C6 C28 1.520(3) . ?
B8 B9 1.760(4) . ?
B8 B11 1.764(4) . ?
B8 B7 1.776(4) . ?
C22 C23 1.379(4) . ?
B2 B6 1.760(4) . ?
B2 B5 1.761(5) . ?
B2 B7 1.780(4) . ?
B7 B6 1.767(5) . ?
B7 B11 1.775(5) . ?
C26 C25 1.396(5) . ?
B4 B10 1.758(5) . ?
B4 B5 1.764(4) . ?
B4 B9 1.782(4) . ?
B11 B9 1.763(5) . ?
B11 B10 1.765(5) . ?
B11 B6 1.767(4) . ?
C25 C24 1.352(7) . ?
C24 C23 1.357(7) . ?
B9 B10 1.765(5) . ?
B6 B10 1.768(6) . ?
B6 B5 1.771(5) . ?
B10 B5 1.767(4) . ?
